data_1572712
loop_
_publ_author_name
'Wang, Yafu'
'Zeng, Zhaopeng'
'Luo, Shuchang'
'Guo, Yan'
'Liu, Xiangyu'

_publ_section_title
;
 Enhancing the single-molecule magnetic performance of &#x3b2;-diketonate
 Dy(III) complexes by modulating the coordination microenvironment and
 magnetic interaction: from a mononuclear to a dinuclear structure.
;
_journal_issue 42
_journal_name_full 'Dalton transactions (Cambridge, England : 2003)'
_journal_page_first 17272
_journal_page_last 17280
_journal_paper_doi 10.1039/d4dt02179g
_journal_volume 53
_journal_year 2024
_chemical_formula_sum 'C49 H53 N2 O6 Y'
_chemical_formula_weight 854.84
_space_group_crystal_system hexagonal
_space_group_IT_number 170
_space_group_name_Hall 'P 65'
_space_group_name_H-M_alt 'P 65'
_atom_sites_solution_hydrogens geom
_audit_creation_method SHELXL-2018/3
_audit_update_record
;
2024-04-01 deposited with the CCDC.	2024-09-27 downloaded from the CCDC.
;
_cell_angle_alpha 90
_cell_angle_beta 90
_cell_angle_gamma 120
_cell_formula_units_Z 6
_cell_length_a 12.3509(2)
_cell_length_b 12.3509(2)
_cell_length_c 51.4803(16)
_cell_measurement_reflns_used 7638
_cell_measurement_temperature 300(2)
_cell_measurement_theta_max 22.88
_cell_measurement_theta_min 2.24
_cell_volume 6800.9(3)
_computing_structure_refinement 'SHELXL-2018/3 (Sheldrick, 2018)'
_computing_structure_solution 'SHELXT 2018/2 (Sheldrick, 2018)'
_diffrn_ambient_temperature 300(2)
_diffrn_measured_fraction_theta_full 0.991
_diffrn_measured_fraction_theta_max 0.991
_diffrn_measurement_device_type 'CCD area detector'
_diffrn_radiation_type MoK\a
_diffrn_radiation_wavelength 0.71073
_diffrn_reflns_av_R_equivalents 0.0504
_diffrn_reflns_av_unetI/netI 0.0837
_diffrn_reflns_Laue_measured_fraction_full 0.991
_diffrn_reflns_Laue_measured_fraction_max 0.991
_diffrn_reflns_limit_h_max 11
_diffrn_reflns_limit_h_min -14
_diffrn_reflns_limit_k_max 13
_diffrn_reflns_limit_k_min -13
_diffrn_reflns_limit_l_max 60
_diffrn_reflns_limit_l_min -57
_diffrn_reflns_number 23392
_diffrn_reflns_point_group_measured_fraction_full 0.966
_diffrn_reflns_point_group_measured_fraction_max 0.966
_diffrn_reflns_theta_full 24.733
_diffrn_reflns_theta_max 24.733
_diffrn_reflns_theta_min 1.945
_exptl_absorpt_coefficient_mu 1.335
_exptl_crystal_colour colourless
_exptl_crystal_density_diffrn 1.252
_exptl_crystal_description block
_exptl_crystal_F_000 2688
_refine_diff_density_max 0.556
_refine_diff_density_min -0.570
_refine_diff_density_rms 0.122
_refine_ls_abs_structure_details
;
 Flack x determined using 2220 quotients [(I+)-(I-)]/[(I+)+(I-)]
 (Parsons, Flack and Wagner, Acta Cryst. B69 (2013) 249-259).
;
_refine_ls_abs_structure_Flack -0.017(5)
_refine_ls_extinction_method none
_refine_ls_goodness_of_fit_ref 1.001
_refine_ls_hydrogen_treatment constr
_refine_ls_matrix_type full
_refine_ls_number_parameters 532
_refine_ls_number_reflns 7512
_refine_ls_number_restraints 69
_refine_ls_restrained_S_all 1.053
_refine_ls_R_factor_all 0.0700
_refine_ls_R_factor_gt 0.0519
_refine_ls_shift/su_max 0.000
_refine_ls_shift/su_mean 0.000
_refine_ls_structure_factor_coef Fsqd
_refine_ls_weighting_details 'w=1/[\s^2^(Fo^2^)+(0.0807P)^2^] where P=(Fo^2^+2Fc^2^)/3'
_refine_ls_weighting_scheme calc
_refine_ls_wR_factor_gt 0.1294
_refine_ls_wR_factor_ref 0.1379
_reflns_Friedel_coverage 0.925
_reflns_Friedel_fraction_full 0.940
_reflns_Friedel_fraction_max 0.940
_reflns_number_gt 5962
_reflns_number_total 7512
_reflns_threshold_expression 'I > 2\s(I)'
_cod_data_source_file d4dt02179g2.cif
_cod_data_source_block qyy18-1
_cod_depositor_comments 'Adding full bibliography for 1572711--1572713.cif.'
_cod_database_code 1572712
_shelx_shelxl_version_number 2018/3
_shelx_space_group_comment
;
The symmetry employed for this shelxl refinement is uniquely defined
by the following loop, which should always be used as a source of
symmetry information in preference to the above space-group names.
They are only intended as comments.
;

loop_
_space_group_symop_operation_xyz
'x, y, z'
'-y, x-y, z+2/3'
'-x+y, -x, z+1/3'
'-x, -y, z+1/2'
'y, -x+y, z+1/6'
'x-y, x, z+5/6'

loop_
_atom_site_label
_atom_site_type_symbol
_atom_site_fract_x
_atom_site_fract_y
_atom_site_fract_z
_atom_site_U_iso_or_equiv
_atom_site_adp_type
_atom_site_occupancy
_atom_site_site_symmetry_order
_atom_site_calc_flag
_atom_site_refinement_flags_posn
_atom_site_refinement_flags_adp
_atom_site_refinement_flags_occupancy
_atom_site_disorder_assembly
_atom_site_disorder_group
C1 C 0.7157(7) 0.8999(8) 0.53097(17) 0.053(2) Uani 1 1 d . . . . .
H1 H 0.688012 0.877474 0.513974 0.064 Uiso 1 1 calc R U . . .
C2 C 0.6766(8) 0.9690(8) 0.54413(19) 0.063(2) Uani 1 1 d . . . . .
H2 H 0.623420 0.993102 0.536601 0.075 Uiso 1 1 calc R U . . .
C3 C 0.7206(10) 1.0029(9) 0.5699(2) 0.072(3) Uani 1 1 d . . . . .
H3 H 0.698521 1.052633 0.579525 0.086 Uiso 1 1 calc R U . . .
C4 C 0.7940(9) 0.9634(9) 0.58051(18) 0.062(2) Uani 1 1 d . . . . .
H4 H 0.820469 0.982825 0.597652 0.074 Uiso 1 1 calc R U . . .
C5 C 0.8298(7) 0.8932(7) 0.56558(14) 0.0459(18) Uani 1 1 d . . . . .
C6 C 0.9078(7) 0.8430(7) 0.57616(14) 0.0454(18) Uani 1 1 d . . . . .
C7 C 0.9469(9) 0.8602(10) 0.60198(16) 0.067(2) Uani 1 1 d . . . . .
H7 H 0.930233 0.909977 0.612930 0.080 Uiso 1 1 calc R U . . .
C8 C 1.0098(10) 0.8031(11) 0.61108(19) 0.082(3) Uani 1 1 d . . . . .
H8 H 1.036170 0.813628 0.628280 0.098 Uiso 1 1 calc R U . . .
C9 C 1.0336(10) 0.7305(11) 0.59465(19) 0.078(3) Uani 1 1 d . . . . .
H9 H 1.073961 0.688579 0.600508 0.094 Uiso 1 1 calc R U . . .
C10 C 0.9963(9) 0.7214(9) 0.56935(18) 0.066(2) Uani 1 1 d . . . . .
H10 H 1.015422 0.674657 0.558027 0.079 Uiso 1 1 calc R U . . .
C11 C 0.9086(7) 1.0225(7) 0.48119(14) 0.0487(19) Uani 1 1 d . . . . .
C12 C 0.8378(11) 1.0582(10) 0.46292(18) 0.063(2) Uani 1 1 d . . . . .
C13 C 0.7211(11) 0.9681(11) 0.45484(19) 0.078(3) Uani 1 1 d . . . . .
H13 H 0.688108 0.885359 0.459983 0.094 Uiso 1 1 calc R U . . .
C14 C 0.6523(14) 1.0038(17) 0.4386(2) 0.109(4) Uani 1 1 d . . . . .
H14 H 0.572321 0.943906 0.433336 0.130 Uiso 1 1 calc R U . . .
C15 C 0.699(2) 1.121(2) 0.4305(3) 0.135(7) Uani 1 1 d . . . . .
H15 H 0.651722 1.142702 0.420031 0.162 Uiso 1 1 calc R U . . .
C16 C 0.818(2) 1.2115(18) 0.4377(3) 0.116(5) Uani 1 1 d . . . . .
H16 H 0.852996 1.292939 0.431565 0.139 Uiso 1 1 calc R U . . .
C17 C 0.8842(13) 1.1793(11) 0.4539(2) 0.089(3) Uani 1 1 d . . . . .
H17 H 0.963447 1.240783 0.459160 0.107 Uiso 1 1 calc R U . . .
C18 C 1.0055(9) 1.1150(8) 0.49638(19) 0.069(3) Uani 1 1 d . . . . .
H18 H 1.025138 1.197633 0.494356 0.083 Uiso 1 1 calc R U . . .
C19 C 1.0737(9) 1.0881(9) 0.5144(2) 0.0689(18) Uani 1 1 d . U . . .
C20 C 1.1866(11) 1.1970(10) 0.5285(2) 0.0858(16) Uani 1 1 d . U . . .
C21 C 1.2990(12) 1.2151(14) 0.5140(3) 0.113(3) Uani 1 1 d . U . . .
H21A H 1.281757 1.137291 0.506295 0.169 Uiso 1 1 calc R U . . .
H21B H 1.368280 1.243017 0.525777 0.169 Uiso 1 1 calc R U . . .
H21C H 1.319380 1.276508 0.500660 0.169 Uiso 1 1 calc R U . . .
C22 C 1.1942(12) 1.1523(13) 0.5562(3) 0.103(3) Uani 1 1 d . U . . .
H22A H 1.116397 1.125115 0.565015 0.154 Uiso 1 1 calc R U . . .
H22B H 1.260550 1.219987 0.565598 0.154 Uiso 1 1 calc R U . . .
H22C H 1.210393 1.084127 0.555000 0.154 Uiso 1 1 calc R U . . .
C23 C 1.1785(14) 1.3109(13) 0.5310(3) 0.112(3) Uani 1 1 d . U . . .
H23A H 1.163123 1.334661 0.514293 0.167 Uiso 1 1 calc R U . . .
H23B H 1.255730 1.377025 0.537877 0.167 Uiso 1 1 calc R U . . .
H23C H 1.111331 1.295673 0.542606 0.167 Uiso 1 1 calc R U . . .
C24 C 1.0075(7) 0.6761(7) 0.46350(14) 0.0452(17) Uani 1 1 d . . . . .
C25 C 0.9740(7) 0.6106(7) 0.43728(14) 0.0454(17) Uani 1 1 d . . . . .
C26 C 0.8523(8) 0.5417(8) 0.43037(14) 0.053(2) Uani 1 1 d . . . . .
H26 H 0.790833 0.534269 0.441845 0.064 Uiso 1 1 calc R U . . .
C27 C 0.8171(9) 0.4812(8) 0.40624(16) 0.059(2) Uani 1 1 d . . . . .
H27 H 0.733154 0.430913 0.401996 0.071 Uiso 1 1 calc R U . . .
C28 C 0.9082(10) 0.4975(9) 0.38913(17) 0.063(2) Uani 1 1 d . . . . .
H28 H 0.885638 0.459146 0.372935 0.076 Uiso 1 1 calc R U . . .
C29 C 1.0316(10) 0.5687(9) 0.39524(16) 0.069(3) Uani 1 1 d . . . . .
H29 H 1.092284 0.579580 0.383175 0.082 Uiso 1 1 calc R U . . .
C30 C 1.0669(8) 0.6252(9) 0.41949(15) 0.057(2) Uani 1 1 d . . . . .
H30 H 1.151016 0.672207 0.423911 0.068 Uiso 1 1 calc R U . . .
C31 C 1.1174(8) 0.7002(9) 0.47567(16) 0.061(2) Uani 1 1 d . . . . .
H31 H 1.169812 0.678085 0.467111 0.073 Uiso 1 1 calc R U . . .
C32 C 1.1536(8) 0.7561(8) 0.50020(16) 0.056(2) Uani 1 1 d . . . . .
C33 C 1.2824(8) 0.7867(11) 0.51083(19) 0.074(3) Uani 1 1 d . . . . .
C34 C 1.3043(12) 0.8522(16) 0.5373(3) 0.126(6) Uani 1 1 d . . . . .
H34A H 1.312409 0.932995 0.534883 0.189 Uiso 1 1 calc R U . . .
H34B H 1.379423 0.861675 0.544931 0.189 Uiso 1 1 calc R U . . .
H34C H 1.234703 0.802731 0.548510 0.189 Uiso 1 1 calc R U . . .
C35 C 1.3851(11) 0.8691(15) 0.4906(3) 0.123(5) Uani 1 1 d . . . . .
H35A H 1.359616 0.832923 0.473606 0.184 Uiso 1 1 calc R U . . .
H35B H 1.462457 0.873257 0.495139 0.184 Uiso 1 1 calc R U . . .
H35C H 1.396394 0.951892 0.490536 0.184 Uiso 1 1 calc R U . . .
C36 C 1.2871(16) 0.6689(18) 0.5150(3) 0.139(6) Uani 1 1 d . . . . .
H36A H 1.233241 0.622664 0.529147 0.208 Uiso 1 1 calc R U . . .
H36B H 1.371275 0.689622 0.518922 0.208 Uiso 1 1 calc R U . . .
H36C H 1.259802 0.618992 0.499477 0.208 Uiso 1 1 calc R U . . .
C37 C 0.6560(8) 0.4532(8) 0.49545(16) 0.054(2) Uani 1 1 d . . . . .
H37 H 0.606218 0.374452 0.488223 0.065 Uiso 1 1 calc R U . . .
C38 C 0.6320(7) 0.5476(7) 0.48838(14) 0.0457(18) Uani 1 1 d . . . . .
C39 C 0.5292(7) 0.5191(7) 0.46953(15) 0.0507(19) Uani 1 1 d . . . . .
C40 C 0.4847(10) 0.6006(11) 0.4669(2) 0.077(3) Uani 1 1 d . . . . .
H40 H 0.518901 0.672455 0.477095 0.092 Uiso 1 1 calc R U . . .
C41 C 0.3920(12) 0.5793(14) 0.4499(2) 0.104(4) Uani 1 1 d . . . . .
H41 H 0.364047 0.636330 0.448373 0.125 Uiso 1 1 calc R U . . .
C42 C 0.3392(12) 0.4713(14) 0.4347(2) 0.100(4) Uani 1 1 d . . . . .
H42 H 0.272239 0.453533 0.423827 0.120 Uiso 1 1 calc R U . . .
C43 C 0.3840(13) 0.3943(12) 0.4358(2) 0.098(4) Uani 1 1 d . . . . .
H43 H 0.351227 0.324704 0.424997 0.117 Uiso 1 1 calc R U . . .
C44 C 0.4791(11) 0.4162(9) 0.4528(2) 0.080(3) Uani 1 1 d . . . . .
H44 H 0.510364 0.361610 0.453134 0.096 Uiso 1 1 calc R U . . .
C45 C 0.7510(9) 0.4687(9) 0.5129(2) 0.0673(18) Uani 1 1 d . U . . .
C46 C 0.7655(12) 0.3559(11) 0.5205(2) 0.0908(16) Uani 1 1 d . U . . .
C47 C 0.6841(13) 0.2364(12) 0.5047(3) 0.108(3) Uani 1 1 d . U . . .
H47A H 0.597587 0.212056 0.506832 0.163 Uiso 1 1 calc R U . . .
H47B H 0.697482 0.170645 0.510847 0.163 Uiso 1 1 calc R U . . .
H47C H 0.706260 0.251964 0.486695 0.163 Uiso 1 1 calc R U . . .
C48 C 0.8962(11) 0.3871(13) 0.5150(3) 0.114(3) Uani 1 1 d . U . . .
H48A H 0.913754 0.405110 0.496852 0.171 Uiso 1 1 calc R U . . .
H48B H 0.906382 0.317354 0.519615 0.171 Uiso 1 1 calc R U . . .
H48C H 0.952879 0.458838 0.525030 0.171 Uiso 1 1 calc R U . . .
C49 C 0.7494(13) 0.3374(14) 0.5485(3) 0.111(3) Uani 1 1 d . U . . .
H49A H 0.784594 0.417176 0.557020 0.166 Uiso 1 1 calc R U . . .
H49B H 0.791176 0.294112 0.554474 0.166 Uiso 1 1 calc R U . . .
H49C H 0.661965 0.288882 0.552557 0.166 Uiso 1 1 calc R U . . .
N1 N 0.9343(6) 0.7753(6) 0.55987(12) 0.0484(16) Uani 1 1 d . . . . .
N2 N 0.7917(5) 0.8614(5) 0.54071(12) 0.0417(14) Uani 1 1 d . . . . .
O1 O 0.8725(5) 0.9068(5) 0.48244(9) 0.0472(12) Uani 1 1 d . . . . .
O2 O 1.0521(5) 0.9806(5) 0.51959(11) 0.0564(14) Uani 1 1 d . . . . .
O3 O 1.0875(5) 0.7827(5) 0.51375(11) 0.0550(13) Uani 1 1 d . . . . .
O4 O 0.9278(5) 0.7027(5) 0.47218(10) 0.0468(12) Uani 1 1 d . . . . .
O5 O 0.8282(5) 0.5714(5) 0.52263(10) 0.0528(13) Uani 1 1 d . . . . .
O6 O 0.6927(5) 0.6596(5) 0.49680(10) 0.0468(12) Uani 1 1 d . . . . .
Y1 Y 0.89800(6) 0.77612(6) 0.51096(2) 0.0378(2) Uani 1 1 d . . . . .

loop_
_atom_site_aniso_label
_atom_site_aniso_U_11
_atom_site_aniso_U_22
_atom_site_aniso_U_33
_atom_site_aniso_U_23
_atom_site_aniso_U_13
_atom_site_aniso_U_12
C1 0.050(5) 0.058(5) 0.052(5) 0.003(4) 0.004(4) 0.028(4)
C2 0.065(6) 0.058(5) 0.076(6) 0.015(5) 0.016(5) 0.040(5)
C3 0.087(7) 0.063(6) 0.073(7) -0.016(5) 0.007(5) 0.044(6)
C4 0.073(6) 0.061(5) 0.053(5) -0.009(4) 0.007(4) 0.036(5)
C5 0.049(4) 0.046(4) 0.039(4) -0.003(3) 0.007(3) 0.021(4)
C6 0.050(5) 0.048(4) 0.035(4) 0.002(3) 0.008(3) 0.022(4)
C7 0.077(6) 0.083(7) 0.037(5) -0.012(4) -0.007(4) 0.037(5)
C8 0.090(7) 0.121(9) 0.040(5) -0.006(5) -0.012(5) 0.058(7)
C9 0.091(7) 0.108(8) 0.052(6) 0.003(5) -0.016(5) 0.061(7)
C10 0.076(6) 0.085(7) 0.050(5) 0.003(5) -0.001(4) 0.051(6)
C11 0.059(5) 0.050(5) 0.040(4) 0.008(3) 0.012(4) 0.030(4)
C12 0.090(7) 0.072(6) 0.047(5) 0.007(4) 0.004(5) 0.055(6)
C13 0.087(8) 0.106(8) 0.053(6) 0.008(5) -0.004(5) 0.057(7)
C14 0.116(10) 0.169(14) 0.077(8) 0.004(9) -0.016(7) 0.098(11)
C15 0.23(2) 0.22(2) 0.054(7) 0.030(10) 0.009(10) 0.19(2)
C16 0.189(17) 0.152(14) 0.074(9) 0.022(9) 0.011(10) 0.136(14)
C17 0.145(10) 0.083(7) 0.064(6) 0.016(5) 0.013(6) 0.075(8)
C18 0.077(6) 0.039(5) 0.073(6) -0.004(4) -0.006(5) 0.016(5)
C19 0.071(2) 0.069(2) 0.070(2) 0.0022(14) 0.0044(14) 0.0377(13)
C20 0.083(2) 0.0839(19) 0.083(2) -0.0048(13) -0.0059(13) 0.0359(13)
C21 0.102(3) 0.120(4) 0.112(4) -0.009(3) 0.012(2) 0.052(3)
C22 0.106(4) 0.102(4) 0.092(3) 0.005(2) -0.011(3) 0.046(3)
C23 0.121(4) 0.101(3) 0.122(4) -0.005(3) -0.006(3) 0.062(3)
C24 0.049(4) 0.051(4) 0.037(4) -0.005(3) -0.001(3) 0.026(4)
C25 0.056(5) 0.049(4) 0.036(4) -0.001(3) 0.000(3) 0.029(4)
C26 0.068(6) 0.062(5) 0.037(4) -0.005(4) -0.007(4) 0.037(5)
C27 0.069(6) 0.063(5) 0.047(5) -0.014(4) -0.014(4) 0.034(5)
C28 0.094(7) 0.069(6) 0.040(4) -0.014(4) -0.013(5) 0.050(6)
C29 0.091(7) 0.083(7) 0.039(5) -0.005(4) 0.013(5) 0.048(6)
C30 0.062(5) 0.077(6) 0.035(4) -0.003(4) 0.005(4) 0.038(5)
C31 0.062(5) 0.091(7) 0.045(5) -0.018(4) -0.012(4) 0.050(5)
C32 0.060(5) 0.066(5) 0.050(5) -0.006(4) -0.009(4) 0.038(5)
C33 0.062(5) 0.128(8) 0.050(5) -0.022(6) -0.014(5) 0.062(6)
C34 0.082(8) 0.224(17) 0.091(9) -0.079(10) -0.046(7) 0.091(10)
C35 0.059(7) 0.189(16) 0.107(10) -0.018(10) -0.018(7) 0.051(9)
C36 0.164(14) 0.218(16) 0.105(10) -0.033(11) -0.060(10) 0.149(14)
C37 0.057(5) 0.043(4) 0.055(5) -0.008(4) -0.003(4) 0.021(4)
C38 0.049(4) 0.045(4) 0.041(4) -0.001(3) 0.004(3) 0.023(4)
C39 0.044(4) 0.051(5) 0.044(4) -0.004(3) 0.002(3) 0.014(4)
C40 0.077(7) 0.088(7) 0.080(7) -0.025(6) -0.024(5) 0.052(6)
C41 0.112(9) 0.135(11) 0.097(9) -0.044(8) -0.051(7) 0.086(9)
C42 0.089(8) 0.127(11) 0.084(9) -0.023(7) -0.037(6) 0.054(8)
C43 0.122(10) 0.092(8) 0.064(7) -0.028(6) -0.038(7) 0.041(8)
C44 0.101(8) 0.061(6) 0.075(7) -0.019(5) -0.022(6) 0.038(6)
C45 0.065(2) 0.069(2) 0.064(2) -0.0027(14) 0.0027(14) 0.0308(16)
C46 0.096(2) 0.0863(19) 0.097(2) 0.0063(13) -0.0042(14) 0.0508(14)
C47 0.114(4) 0.099(3) 0.109(4) -0.008(2) -0.005(3) 0.051(2)
C48 0.104(3) 0.121(4) 0.126(4) -0.001(3) 0.006(3) 0.063(3)
C49 0.120(4) 0.112(4) 0.098(2) 0.007(3) 0.001(3) 0.055(3)
N1 0.058(4) 0.064(4) 0.032(3) -0.002(3) -0.002(3) 0.037(4)
N2 0.040(3) 0.046(3) 0.039(3) -0.002(3) 0.003(3) 0.021(3)
O1 0.061(3) 0.045(3) 0.036(3) 0.003(2) -0.001(2) 0.026(3)
O2 0.055(3) 0.050(3) 0.059(4) 0.000(3) -0.006(3) 0.023(3)
O3 0.052(3) 0.082(4) 0.043(3) -0.018(3) -0.012(3) 0.042(3)
O4 0.049(3) 0.060(3) 0.037(3) -0.011(2) -0.005(2) 0.032(3)
O5 0.063(3) 0.044(3) 0.055(3) 0.001(2) -0.010(3) 0.028(3)
O6 0.049(3) 0.045(3) 0.047(3) -0.005(2) -0.003(2) 0.024(3)
Y1 0.0429(4) 0.0428(4) 0.0309(3) -0.0034(3) -0.0023(3) 0.0238(3)

loop_
_atom_type_symbol
_atom_type_description
_atom_type_scat_dispersion_real
_atom_type_scat_dispersion_imag
_atom_type_scat_source
C C 0.0033 0.0016 'International Tables Vol C Tables 4.2.6.8 and 6.1.1.4'
H H 0.0000 0.0000 'International Tables Vol C Tables 4.2.6.8 and 6.1.1.4'
N N 0.0061 0.0033 'International Tables Vol C Tables 4.2.6.8 and 6.1.1.4'
O O 0.0106 0.0060 'International Tables Vol C Tables 4.2.6.8 and 6.1.1.4'
Y Y -2.7962 3.5667 'International Tables Vol C Tables 4.2.6.8 and 6.1.1.4'

loop_
_geom_angle_atom_site_label_1
_geom_angle_atom_site_label_2
_geom_angle_atom_site_label_3
_geom_angle
_geom_angle_site_symmetry_1
_geom_angle_site_symmetry_3
_geom_angle_publ_flag
N2 C1 C2 124.7(8) . . ?
N2 C1 H1 117.6 . . ?
C2 C1 H1 117.6 . . ?
C1 C2 C3 116.7(9) . . ?
C1 C2 H2 121.6 . . ?
C3 C2 H2 121.6 . . ?
C4 C3 C2 120.2(9) . . ?
C4 C3 H3 119.9 . . ?
C2 C3 H3 119.9 . . ?
C3 C4 C5 119.1(9) . . ?
C3 C4 H4 120.4 . . ?
C5 C4 H4 120.4 . . ?
N2 C5 C4 122.2(8) . . ?
N2 C5 C6 115.5(6) . . ?
C4 C5 C6 122.3(7) . . ?
N1 C6 C7 121.3(8) . . ?
N1 C6 C5 116.4(7) . . ?
C7 C6 C5 122.3(7) . . ?
C8 C7 C6 119.5(9) . . ?
C8 C7 H7 120.3 . . ?
C6 C7 H7 120.3 . . ?
C7 C8 C9 119.4(9) . . ?
C7 C8 H8 120.3 . . ?
C9 C8 H8 120.3 . . ?
C10 C9 C8 117.9(9) . . ?
C10 C9 H9 121.0 . . ?
C8 C9 H9 121.0 . . ?
N1 C10 C9 124.2(9) . . ?
N1 C10 H10 117.9 . . ?
C9 C10 H10 117.9 . . ?
O1 C11 C18 124.2(8) . . ?
O1 C11 C12 115.9(8) . . ?
C18 C11 C12 119.8(8) . . ?
C13 C12 C17 118.2(10) . . ?
C13 C12 C11 119.0(9) . . ?
C17 C12 C11 122.8(10) . . ?
C12 C13 C14 118.6(12) . . ?
C12 C13 H13 120.7 . . ?
C14 C13 H13 120.7 . . ?
C15 C14 C13 121.4(16) . . ?
C15 C14 H14 119.3 . . ?
C13 C14 H14 119.3 . . ?
C14 C15 C16 120.4(14) . . ?
C14 C15 H15 119.8 . . ?
C16 C15 H15 119.8 . . ?
C17 C16 C15 118.8(15) . . ?
C17 C16 H16 120.6 . . ?
C15 C16 H16 120.6 . . ?
C16 C17 C12 122.5(15) . . ?
C16 C17 H17 118.7 . . ?
C12 C17 H17 118.7 . . ?
C19 C18 C11 123.0(8) . . ?
C19 C18 H18 118.5 . . ?
C11 C18 H18 118.5 . . ?
O2 C19 C18 124.2(9) . . ?
O2 C19 C20 116.3(9) . . ?
C18 C19 C20 119.5(8) . . ?
C23 C20 C21 113.9(11) . . ?
C23 C20 C22 107.9(11) . . ?
C21 C20 C22 107.2(11) . . ?
C23 C20 C19 114.2(10) . . ?
C21 C20 C19 105.1(10) . . ?
C22 C20 C19 108.2(9) . . ?
C20 C21 H21A 109.5 . . ?
C20 C21 H21B 109.5 . . ?
H21A C21 H21B 109.5 . . ?
C20 C21 H21C 109.5 . . ?
H21A C21 H21C 109.5 . . ?
H21B C21 H21C 109.5 . . ?
C20 C22 H22A 109.5 . . ?
C20 C22 H22B 109.5 . . ?
H22A C22 H22B 109.5 . . ?
C20 C22 H22C 109.5 . . ?
H22A C22 H22C 109.5 . . ?
H22B C22 H22C 109.5 . . ?
C20 C23 H23A 109.5 . . ?
C20 C23 H23B 109.5 . . ?
H23A C23 H23B 109.5 . . ?
C20 C23 H23C 109.5 . . ?
H23A C23 H23C 109.5 . . ?
H23B C23 H23C 109.5 . . ?
O4 C24 C31 126.2(7) . . ?
O4 C24 C25 114.3(6) . . ?
C31 C24 C25 119.5(7) . . ?
C26 C25 C30 119.2(7) . . ?
C26 C25 C24 119.3(7) . . ?
C30 C25 C24 121.5(7) . . ?
C25 C26 C27 121.3(8) . . ?
C25 C26 H26 119.3 . . ?
C27 C26 H26 119.3 . . ?
C28 C27 C26 118.8(8) . . ?
C28 C27 H27 120.6 . . ?
C26 C27 H27 120.6 . . ?
C27 C28 C29 121.4(8) . . ?
C27 C28 H28 119.3 . . ?
C29 C28 H28 119.3 . . ?
C28 C29 C30 120.0(8) . . ?
C28 C29 H29 120.0 . . ?
C30 C29 H29 120.0 . . ?
C29 C30 C25 119.3(9) . . ?
C29 C30 H30 120.4 . . ?
C25 C30 H30 120.4 . . ?
C24 C31 C32 123.4(8) . . ?
C24 C31 H31 118.3 . . ?
C32 C31 H31 118.3 . . ?
O3 C32 C31 123.2(8) . . ?
O3 C32 C33 118.2(7) . . ?
C31 C32 C33 118.5(8) . . ?
C36 C33 C32 110.4(10) . . ?
C36 C33 C34 107.6(11) . . ?
C32 C33 C34 109.4(8) . . ?
C36 C33 C35 108.3(11) . . ?
C32 C33 C35 109.0(8) . . ?
C34 C33 C35 112.1(11) . . ?
C33 C34 H34A 109.5 . . ?
C33 C34 H34B 109.5 . . ?
H34A C34 H34B 109.5 . . ?
C33 C34 H34C 109.5 . . ?
H34A C34 H34C 109.5 . . ?
H34B C34 H34C 109.5 . . ?
C33 C35 H35A 109.5 . . ?
C33 C35 H35B 109.5 . . ?
H35A C35 H35B 109.5 . . ?
C33 C35 H35C 109.5 . . ?
H35A C35 H35C 109.5 . . ?
H35B C35 H35C 109.5 . . ?
C33 C36 H36A 109.5 . . ?
C33 C36 H36B 109.5 . . ?
H36A C36 H36B 109.5 . . ?
C33 C36 H36C 109.5 . . ?
H36A C36 H36C 109.5 . . ?
H36B C36 H36C 109.5 . . ?
C38 C37 C45 124.4(8) . . ?
C38 C37 H37 117.8 . . ?
C45 C37 H37 117.8 . . ?
O6 C38 C37 124.4(7) . . ?
O6 C38 C39 116.5(7) . . ?
C37 C38 C39 119.1(7) . . ?
C40 C39 C44 116.6(9) . . ?
C40 C39 C38 119.7(7) . . ?
C44 C39 C38 123.5(8) . . ?
C41 C40 C39 121.9(10) . . ?
C41 C40 H40 119.1 . . ?
C39 C40 H40 119.1 . . ?
C40 C41 C42 119.5(12) . . ?
C40 C41 H41 120.2 . . ?
C42 C41 H41 120.2 . . ?
C43 C42 C41 120.1(11) . . ?
C43 C42 H42 120.0 . . ?
C41 C42 H42 120.0 . . ?
C42 C43 C44 120.6(11) . . ?
C42 C43 H43 119.7 . . ?
C44 C43 H43 119.7 . . ?
C43 C44 C39 121.1(11) . . ?
C43 C44 H44 119.5 . . ?
C39 C44 H44 119.5 . . ?
O5 C45 C37 123.6(8) . . ?
O5 C45 C46 116.2(9) . . ?
C37 C45 C46 120.2(9) . . ?
C49 C46 C48 105.8(11) . . ?
C49 C46 C45 108.9(11) . . ?
C48 C46 C45 108.7(11) . . ?
C49 C46 C47 113.5(11) . . ?
C48 C46 C47 104.7(11) . . ?
C45 C46 C47 114.8(10) . . ?
C46 C47 H47A 109.5 . . ?
C46 C47 H47B 109.5 . . ?
H47A C47 H47B 109.5 . . ?
C46 C47 H47C 109.5 . . ?
H47A C47 H47C 109.5 . . ?
H47B C47 H47C 109.5 . . ?
C46 C48 H48A 109.5 . . ?
C46 C48 H48B 109.5 . . ?
H48A C48 H48B 109.5 . . ?
C46 C48 H48C 109.5 . . ?
H48A C48 H48C 109.5 . . ?
H48B C48 H48C 109.5 . . ?
C46 C49 H49A 109.5 . . ?
C46 C49 H49B 109.5 . . ?
H49A C49 H49B 109.5 . . ?
C46 C49 H49C 109.5 . . ?
H49A C49 H49C 109.5 . . ?
H49B C49 H49C 109.5 . . ?
C6 N1 C10 117.7(7) . . ?
C6 N1 Y1 121.1(5) . . ?
C10 N1 Y1 120.5(5) . . ?
C1 N2 C5 117.0(6) . . ?
C1 N2 Y1 121.0(5) . . ?
C5 N2 Y1 120.7(5) . . ?
C11 O1 Y1 136.4(5) . . ?
C19 O2 Y1 137.8(6) . . ?
C32 O3 Y1 138.5(5) . . ?
C24 O4 Y1 135.1(5) . . ?
C45 O5 Y1 133.3(6) . . ?
C38 O6 Y1 130.3(5) . . ?
O4 Y1 O3 73.03(18) . . ?
O4 Y1 O5 80.75(19) . . ?
O3 Y1 O5 80.7(2) . . ?
O4 Y1 O1 80.13(18) . . ?
O3 Y1 O1 120.3(2) . . ?
O5 Y1 O1 145.33(19) . . ?
O4 Y1 O2 113.0(2) . . ?
O3 Y1 O2 71.59(19) . . ?
O5 Y1 O2 142.8(2) . . ?
O1 Y1 O2 71.72(19) . . ?
O4 Y1 O6 79.80(18) . . ?
O3 Y1 O6 144.77(18) . . ?
O5 Y1 O6 73.02(19) . . ?
O1 Y1 O6 75.30(19) . . ?
O2 Y1 O6 141.44(18) . . ?
O4 Y1 N1 142.3(2) . . ?
O3 Y1 N1 76.2(2) . . ?
O5 Y1 N1 73.1(2) . . ?
O1 Y1 N1 135.36(19) . . ?
O2 Y1 N1 76.5(2) . . ?
O6 Y1 N1 116.5(2) . . ?
O4 Y1 N2 153.91(19) . . ?
O3 Y1 N2 131.93(19) . . ?
O5 Y1 N2 107.9(2) . . ?
O1 Y1 N2 79.43(19) . . ?
O2 Y1 N2 75.41(19) . . ?
O6 Y1 N2 79.46(18) . . ?
N1 Y1 N2 62.6(2) . . ?

loop_
_geom_bond_atom_site_label_1
_geom_bond_atom_site_label_2
_geom_bond_distance
_geom_bond_site_symmetry_2
_geom_bond_publ_flag
C1 N2 1.343(10) . ?
C1 C2 1.354(12) . ?
C1 H1 0.9300 . ?
C2 C3 1.415(14) . ?
C2 H2 0.9300 . ?
C3 C4 1.341(13) . ?
C3 H3 0.9300 . ?
C4 C5 1.386(11) . ?
C4 H4 0.9300 . ?
C5 N2 1.352(10) . ?
C5 C6 1.485(11) . ?
C6 N1 1.336(10) . ?
C6 C7 1.394(11) . ?
C7 C8 1.366(14) . ?
C7 H7 0.9300 . ?
C8 C9 1.368(15) . ?
C8 H8 0.9300 . ?
C9 C10 1.367(13) . ?
C9 H9 0.9300 . ?
C10 N1 1.333(11) . ?
C10 H10 0.9300 . ?
C11 O1 1.268(9) . ?
C11 C18 1.408(12) . ?
C11 C12 1.493(12) . ?
C12 C13 1.372(15) . ?
C12 C17 1.388(14) . ?
C13 C14 1.412(16) . ?
C13 H13 0.9300 . ?
C14 C15 1.33(2) . ?
C14 H14 0.9300 . ?
C15 C16 1.38(2) . ?
C15 H15 0.9300 . ?
C16 C17 1.353(18) . ?
C16 H16 0.9300 . ?
C17 H17 0.9300 . ?
C18 C19 1.399(13) . ?
C18 H18 0.9300 . ?
C19 O2 1.246(10) . ?
C19 C20 1.552(15) . ?
C20 C23 1.465(17) . ?
C20 C21 1.493(17) . ?
C20 C22 1.544(18) . ?
C21 H21A 0.9600 . ?
C21 H21B 0.9600 . ?
C21 H21C 0.9600 . ?
C22 H22A 0.9600 . ?
C22 H22B 0.9600 . ?
C22 H22C 0.9600 . ?
C23 H23A 0.9600 . ?
C23 H23B 0.9600 . ?
C23 H23C 0.9600 . ?
C24 O4 1.265(9) . ?
C24 C31 1.386(11) . ?
C24 C25 1.521(10) . ?
C25 C26 1.353(11) . ?
C25 C30 1.408(11) . ?
C26 C27 1.402(11) . ?
C26 H26 0.9300 . ?
C27 C28 1.362(13) . ?
C27 H27 0.9300 . ?
C28 C29 1.362(14) . ?
C28 H28 0.9300 . ?
C29 C30 1.390(12) . ?
C29 H29 0.9300 . ?
C30 H30 0.9300 . ?
C31 C32 1.401(12) . ?
C31 H31 0.9300 . ?
C32 O3 1.237(9) . ?
C32 C33 1.540(12) . ?
C33 C36 1.500(19) . ?
C33 C34 1.536(15) . ?
C33 C35 1.563(18) . ?
C34 H34A 0.9600 . ?
C34 H34B 0.9600 . ?
C34 H34C 0.9600 . ?
C35 H35A 0.9600 . ?
C35 H35B 0.9600 . ?
C35 H35C 0.9600 . ?
C36 H36A 0.9600 . ?
C36 H36B 0.9600 . ?
C36 H36C 0.9600 . ?
C37 C38 1.388(11) . ?
C37 C45 1.411(13) . ?
C37 H37 0.9300 . ?
C38 O6 1.275(9) . ?
C38 C39 1.494(11) . ?
C39 C40 1.374(13) . ?
C39 C44 1.398(12) . ?
C40 C41 1.358(14) . ?
C40 H40 0.9300 . ?
C41 C42 1.395(17) . ?
C41 H41 0.9300 . ?
C42 C43 1.319(17) . ?
C42 H42 0.9300 . ?
C43 C44 1.378(15) . ?
C43 H43 0.9300 . ?
C44 H44 0.9300 . ?
C45 O5 1.249(10) . ?
C45 C46 1.541(15) . ?
C46 C49 1.462(17) . ?
C46 C48 1.487(16) . ?
C46 C47 1.536(18) . ?
C47 H47A 0.9600 . ?
C47 H47B 0.9600 . ?
C47 H47C 0.9600 . ?
C48 H48A 0.9600 . ?
C48 H48B 0.9600 . ?
C48 H48C 0.9600 . ?
C49 H49A 0.9600 . ?
C49 H49B 0.9600 . ?
C49 H49C 0.9600 . ?
N1 Y1 2.559(6) . ?
N2 Y1 2.561(6) . ?
O1 Y1 2.317(5) . ?
O2 Y1 2.322(6) . ?
O3 Y1 2.305(5) . ?
O4 Y1 2.297(5) . ?
O5 Y1 2.306(5) . ?
O6 Y1 2.320(5) . ?

loop_
_geom_torsion_atom_site_label_1
_geom_torsion_atom_site_label_2
_geom_torsion_atom_site_label_3
_geom_torsion_atom_site_label_4
_geom_torsion
_geom_torsion_site_symmetry_1
_geom_torsion_site_symmetry_2
_geom_torsion_site_symmetry_3
_geom_torsion_site_symmetry_4
_geom_torsion_publ_flag
N2 C1 C2 C3 0.4(13) . . . . ?
C1 C2 C3 C4 -2.1(14) . . . . ?
C2 C3 C4 C5 2.4(15) . . . . ?
C3 C4 C5 N2 -1.0(13) . . . . ?
C3 C4 C5 C6 -178.2(9) . . . . ?
N2 C5 C6 N1 1.7(10) . . . . ?
C4 C5 C6 N1 179.0(8) . . . . ?
N2 C5 C6 C7 -175.4(8) . . . . ?
C4 C5 C6 C7 2.0(13) . . . . ?
N1 C6 C7 C8 -2.2(14) . . . . ?
C5 C6 C7 C8 174.7(9) . . . . ?
C6 C7 C8 C9 0.2(16) . . . . ?
C7 C8 C9 C10 2.0(17) . . . . ?
C8 C9 C10 N1 -2.5(17) . . . . ?
O1 C11 C12 C13 19.0(12) . . . . ?
C18 C11 C12 C13 -158.7(9) . . . . ?
O1 C11 C12 C17 -161.8(8) . . . . ?
C18 C11 C12 C17 20.5(13) . . . . ?
C17 C12 C13 C14 -2.3(15) . . . . ?
C11 C12 C13 C14 177.0(9) . . . . ?
C12 C13 C14 C15 1.6(19) . . . . ?
C13 C14 C15 C16 1(2) . . . . ?
C14 C15 C16 C17 -3(2) . . . . ?
C15 C16 C17 C12 2(2) . . . . ?
C13 C12 C17 C16 0.5(16) . . . . ?
C11 C12 C17 C16 -178.7(10) . . . . ?
O1 C11 C18 C19 0.8(14) . . . . ?
C12 C11 C18 C19 178.3(9) . . . . ?
C11 C18 C19 O2 -3.4(16) . . . . ?
C11 C18 C19 C20 174.6(9) . . . . ?
O2 C19 C20 C23 -155.2(10) . . . . ?
C18 C19 C20 C23 26.7(15) . . . . ?
O2 C19 C20 C21 79.3(12) . . . . ?
C18 C19 C20 C21 -98.9(12) . . . . ?
O2 C19 C20 C22 -35.0(13) . . . . ?
C18 C19 C20 C22 146.9(11) . . . . ?
O4 C24 C25 C26 -26.9(10) . . . . ?
C31 C24 C25 C26 152.6(8) . . . . ?
O4 C24 C25 C30 149.9(8) . . . . ?
C31 C24 C25 C30 -30.7(11) . . . . ?
C30 C25 C26 C27 2.2(12) . . . . ?
C24 C25 C26 C27 179.0(7) . . . . ?
C25 C26 C27 C28 -3.0(13) . . . . ?
C26 C27 C28 C29 1.4(14) . . . . ?
C27 C28 C29 C30 0.9(15) . . . . ?
C28 C29 C30 C25 -1.7(14) . . . . ?
C26 C25 C30 C29 0.1(12) . . . . ?
C24 C25 C30 C29 -176.6(8) . . . . ?
O4 C24 C31 C32 1.7(15) . . . . ?
C25 C24 C31 C32 -177.7(8) . . . . ?
C24 C31 C32 O3 4.0(15) . . . . ?
C24 C31 C32 C33 -175.6(9) . . . . ?
O3 C32 C33 C36 116.2(11) . . . . ?
C31 C32 C33 C36 -64.2(13) . . . . ?
O3 C32 C33 C34 -2.1(14) . . . . ?
C31 C32 C33 C34 177.6(11) . . . . ?
O3 C32 C33 C35 -125.0(10) . . . . ?
C31 C32 C33 C35 54.7(13) . . . . ?
C45 C37 C38 O6 -0.1(13) . . . . ?
C45 C37 C38 C39 179.5(8) . . . . ?
O6 C38 C39 C40 -15.6(11) . . . . ?
C37 C38 C39 C40 164.8(9) . . . . ?
O6 C38 C39 C44 160.3(8) . . . . ?
C37 C38 C39 C44 -19.3(12) . . . . ?
C44 C39 C40 C41 3.3(16) . . . . ?
C38 C39 C40 C41 179.5(11) . . . . ?
C39 C40 C41 C42 1(2) . . . . ?
C40 C41 C42 C43 -4(2) . . . . ?
C41 C42 C43 C44 3(2) . . . . ?
C42 C43 C44 C39 0.9(19) . . . . ?
C40 C39 C44 C43 -4.1(15) . . . . ?
C38 C39 C44 C43 179.9(10) . . . . ?
C38 C37 C45 O5 -4.2(15) . . . . ?
C38 C37 C45 C46 177.0(9) . . . . ?
O5 C45 C46 C49 61.4(13) . . . . ?
C37 C45 C46 C49 -119.8(11) . . . . ?
O5 C45 C46 C48 -53.4(13) . . . . ?
C37 C45 C46 C48 125.5(11) . . . . ?
O5 C45 C46 C47 -170.2(10) . . . . ?
C37 C45 C46 C47 8.7(15) . . . . ?
C7 C6 N1 C10 1.9(12) . . . . ?
C5 C6 N1 C10 -175.2(8) . . . . ?
C7 C6 N1 Y1 -168.8(6) . . . . ?
C5 C6 N1 Y1 14.1(9) . . . . ?
C9 C10 N1 C6 0.5(14) . . . . ?
C9 C10 N1 Y1 171.2(8) . . . . ?
C2 C1 N2 C5 0.9(11) . . . . ?
C2 C1 N2 Y1 -165.7(7) . . . . ?
C4 C5 N2 C1 -0.6(11) . . . . ?
C6 C5 N2 C1 176.7(7) . . . . ?
C4 C5 N2 Y1 166.0(6) . . . . ?
C6 C5 N2 Y1 -16.6(9) . . . . ?
C18 C11 O1 Y1 15.0(12) . . . . ?
C12 C11 O1 Y1 -162.6(5) . . . . ?
C18 C19 O2 Y1 -9.8(15) . . . . ?
C20 C19 O2 Y1 172.1(7) . . . . ?
C31 C32 O3 Y1 -3.3(14) . . . . ?
C33 C32 O3 Y1 176.3(7) . . . . ?
C31 C24 O4 Y1 -8.5(13) . . . . ?
C25 C24 O4 Y1 170.9(5) . . . . ?
C37 C45 O5 Y1 -20.8(14) . . . . ?
C46 C45 O5 Y1 158.1(7) . . . . ?
C37 C38 O6 Y1 28.3(11) . . . . ?
C39 C38 O6 Y1 -151.3(5) . . . . ?
